data_1562882
loop_
_publ_author_name
'Yang, Juan'
'Hu, Rui-Xiang'
'Zhang, Man-Bo'

_publ_section_title
;
 Construction of monomers and chains assembled by 3d/4f metals and
 4&#x2032;-(4-carboxyphenyl)-2,2&#x2032;:6&#x2032;,2&#x2033;-terpyridine
;
_journal_name_full 'Journal of Solid State Chemistry'
_journal_page_first 398
_journal_page_last 403
_journal_paper_doi 10.1016/j.jssc.2012.07.002
_journal_volume 196
_journal_year 2012
_chemical_formula_sum 'C66 H42 Er N9 O6'
_chemical_formula_weight 1224.35
_space_group_IT_number 15
_space_group_name_Hall '-C 2yc'
_space_group_name_H-M_alt 'C 1 2/c 1'
_symmetry_cell_setting monoclinic
_symmetry_space_group_name_H-M 'C 1 2/c 1'
_atom_sites_solution_hydrogens geom
_atom_sites_solution_primary direct
_atom_sites_solution_secondary difmap
_audit_creation_method SHELXL-97
_cell_angle_alpha 90.00
_cell_angle_beta 109.2080(10)
_cell_angle_gamma 90.00
_cell_formula_units_Z 4
_cell_length_a 33.794(4)
_cell_length_b 13.7643(16)
_cell_length_c 12.2604(14)
_cell_measurement_temperature 296(2)
_cell_volume 5385.5(11)
_computing_cell_refinement SMART
_computing_data_collection 'SMART (Bruker, 2000)'
_computing_data_reduction 'SAINT (Bruker, 2000)'
_computing_molecular_graphics SHELXTL
_computing_publication_material SHELXTL
_computing_structure_refinement 'SHELXL-97 (Sheldrick, 1997)'
_computing_structure_solution 'SHELXS-97 (Sheldrick, 1990)'
_diffrn_ambient_temperature 296(2)
_diffrn_measured_fraction_theta_full 0.993
_diffrn_measured_fraction_theta_max 0.993
_diffrn_measurement_device_type 'Bruker Smart Apex CCD'
_diffrn_measurement_method 'phi and omega scans'
_diffrn_radiation_monochromator graphite
_diffrn_radiation_source 'fine-focus sealed tube'
_diffrn_radiation_type MoK\a
_diffrn_radiation_wavelength 0.71073
_diffrn_reflns_av_R_equivalents 0.0363
_diffrn_reflns_av_sigmaI/netI 0.0416
_diffrn_reflns_limit_h_max 43
_diffrn_reflns_limit_h_min -43
_diffrn_reflns_limit_k_max 14
_diffrn_reflns_limit_k_min -17
_diffrn_reflns_limit_l_max 14
_diffrn_reflns_limit_l_min -15
_diffrn_reflns_number 17454
_diffrn_reflns_theta_full 27.00
_diffrn_reflns_theta_max 27.00
_diffrn_reflns_theta_min 1.61
_exptl_absorpt_coefficient_mu 1.623
_exptl_absorpt_correction_T_max 0.9409
_exptl_absorpt_correction_T_min 0.8867
_exptl_absorpt_correction_type multi-scan
_exptl_absorpt_process_details 'SADABS; Bruker, 2000'
_exptl_crystal_density_diffrn 1.510
_exptl_crystal_density_method 'not measured'
_exptl_crystal_F_000 2468
_exptl_crystal_size_max 0.17
_exptl_crystal_size_mid 0.16
_exptl_crystal_size_min 0.06
_refine_diff_density_max 0.475
_refine_diff_density_min -0.548
_refine_diff_density_rms 0.075
_refine_ls_extinction_method none
_refine_ls_goodness_of_fit_ref 1.030
_refine_ls_hydrogen_treatment none
_refine_ls_matrix_type full
_refine_ls_number_parameters 373
_refine_ls_number_reflns 5850
_refine_ls_number_restraints 0
_refine_ls_restrained_S_all 1.030
_refine_ls_R_factor_all 0.0351
_refine_ls_R_factor_gt 0.0276
_refine_ls_shift/su_max 0.001
_refine_ls_shift/su_mean 0.000
_refine_ls_structure_factor_coef Fsqd
_refine_ls_weighting_details 'calc w=1/[\s^2^(Fo^2^)+(0.0286P)^2^+0.3032P] where P=(Fo^2^+2Fc^2^)/3'
_refine_ls_weighting_scheme calc
_refine_ls_wR_factor_gt 0.0576
_refine_ls_wR_factor_ref 0.0602
_reflns_number_gt 5163
_reflns_number_total 5850
_reflns_threshold_expression >2sigma(I)
_cod_data_source_file JSSC-2012-196-398.cif
_cod_data_source_block 3
_cod_depositor_comments
;
The following automatic conversions were performed:

data item '_symmetry_cell_setting' value 'Monoclinic' was changed to
'monoclinic' in accordance with the built-in table derived from the
CIF Core dictionary named 'cif_core.dic' version 2.4.5 last updated
on 2014-11-21.

Automatic conversion script
Id: cif_fix_values 8369 2020-08-20 11:38:08Z andrius 
;
_cod_original_sg_symbol_H-M C2/c
_cod_database_code 1562882

loop_
_symmetry_equiv_pos_as_xyz
'x, y, z'
'-x, y, -z+1/2'
'x+1/2, y+1/2, z'
'-x+1/2, y+1/2, -z+1/2'
'-x, -y, -z'
'x, -y, z-1/2'
'-x+1/2, -y+1/2, -z'
'x+1/2, -y+1/2, z-1/2'

loop_
_atom_site_label
_atom_site_type_symbol
_atom_site_fract_x
_atom_site_fract_y
_atom_site_fract_z
_atom_site_U_iso_or_equiv
_atom_site_adp_type
_atom_site_occupancy
_atom_site_symmetry_multiplicity
_atom_site_calc_flag
_atom_site_refinement_flags
_atom_site_disorder_assembly
_atom_site_disorder_group
Er1 Er 0.0000 0.765994(11) -0.7500 0.02134(6) Uani 1 2 d S . .
O1 O 0.07159(6) 0.81163(17) -0.65127(18) 0.0526(6) Uani 1 1 d . . .
O2 O 0.04330(6) 0.71914(15) -0.55351(17) 0.0438(5) Uani 1 1 d . . .
O3 O -0.02630(5) 1.61413(12) -0.71512(17) 0.0315(4) Uani 1 1 d . . .
N1 N 0.19093(9) 0.8525(2) 0.1742(3) 0.0662(9) Uani 1 1 d . . .
N2 N 0.27498(7) 0.90034(18) 0.0626(2) 0.0418(6) Uani 1 1 d . . .
N3 N 0.33620(8) 0.9082(2) -0.1255(3) 0.0604(8) Uani 1 1 d . . .
N4 N 0.03395(6) 0.84098(14) -0.87927(19) 0.0274(5) Uani 1 1 d . . .
N5 N 0.0000 0.9458(2) -0.7500 0.0267(7) Uani 1 2 d S . .
C1 C 0.18471(13) 0.8409(4) 0.2752(4) 0.0875(14) Uani 1 1 d . . .
H1A H 0.1575 0.8307 0.2749 0.105 Uiso 1 1 calc R . .
C2 C 0.21654(14) 0.8433(3) 0.3803(4) 0.0777(12) Uani 1 1 d . . .
H2A H 0.2110 0.8321 0.4486 0.093 Uiso 1 1 calc R . .
C3 C 0.25637(13) 0.8625(3) 0.3816(3) 0.0660(10) Uani 1 1 d . . .
H3A H 0.2783 0.8662 0.4512 0.079 Uiso 1 1 calc R . .
C4 C 0.26349(11) 0.8761(2) 0.2786(3) 0.0532(9) Uani 1 1 d . . .
H4A H 0.2903 0.8902 0.2775 0.064 Uiso 1 1 calc R . .
C5 C 0.23021(10) 0.8686(2) 0.1765(3) 0.0442(7) Uani 1 1 d . . .
C6 C 0.23644(9) 0.8750(2) 0.0622(3) 0.0391(7) Uani 1 1 d . . .
C7 C 0.20443(9) 0.8524(2) -0.0383(3) 0.0429(7) Uani 1 1 d . . .
H7A H 0.1780 0.8370 -0.0355 0.051 Uiso 1 1 calc R . .
C8 C 0.21156(9) 0.8527(2) -0.1436(3) 0.0382(7) Uani 1 1 d . . .
C9 C 0.25165(9) 0.8772(2) -0.1425(3) 0.0405(7) Uani 1 1 d . . .
H9A H 0.2579 0.8781 -0.2108 0.049 Uiso 1 1 calc R . .
C10 C 0.28205(9) 0.9002(2) -0.0388(3) 0.0406(7) Uani 1 1 d . . .
C11 C 0.37575(12) 0.9330(3) -0.1190(4) 0.0783(13) Uani 1 1 d . . .
H11A H 0.3843 0.9190 -0.1819 0.094 Uiso 1 1 calc R . .
C12 C 0.40350(12) 0.9769(3) -0.0262(4) 0.0870(16) Uani 1 1 d . . .
H12A H 0.4304 0.9920 -0.0260 0.104 Uiso 1 1 calc R . .
C13 C 0.39160(12) 0.9985(4) 0.0659(4) 0.0919(16) Uani 1 1 d . . .
H13A H 0.4100 1.0298 0.1298 0.110 Uiso 1 1 calc R . .
C14 C 0.35186(10) 0.9735(3) 0.0641(3) 0.0698(11) Uani 1 1 d . . .
H14A H 0.3431 0.9866 0.1270 0.084 Uiso 1 1 calc R . .
C15 C 0.32537(9) 0.9286(2) -0.0332(3) 0.0462(8) Uani 1 1 d . . .
C16 C 0.17746(8) 0.8278(2) -0.2524(2) 0.0362(7) Uani 1 1 d . . .
C17 C 0.17429(9) 0.8733(2) -0.3562(3) 0.0405(7) Uani 1 1 d . . .
H17A H 0.1944 0.9185 -0.3590 0.049 Uiso 1 1 calc R . .
C18 C 0.14132(8) 0.8515(2) -0.4558(2) 0.0363(7) Uani 1 1 d . . .
H18A H 0.1395 0.8826 -0.5246 0.044 Uiso 1 1 calc R . .
C19 C 0.11117(8) 0.78411(19) -0.4541(2) 0.0315(6) Uani 1 1 d . . .
C20 C 0.11518(9) 0.7356(2) -0.3516(3) 0.0414(7) Uani 1 1 d . . .
H20A H 0.0958 0.6881 -0.3501 0.050 Uiso 1 1 calc R . .
C21 C 0.14778(9) 0.7575(2) -0.2520(3) 0.0433(7) Uani 1 1 d . . .
H21A H 0.1500 0.7249 -0.1838 0.052 Uiso 1 1 calc R . .
C22 C 0.07335(8) 0.76957(19) -0.5592(2) 0.0312(6) Uani 1 1 d . . .
C23 C 0.05383(9) 0.78319(19) -0.9329(3) 0.0368(7) Uani 1 1 d . . .
H23A H 0.0483 0.7169 -0.9361 0.044 Uiso 1 1 calc R . .
C24 C 0.08175(9) 0.8172(2) -0.9826(3) 0.0443(8) Uani 1 1 d . . .
H24A H 0.0950 0.7748 -1.0185 0.053 Uiso 1 1 calc R . .
C25 C 0.08984(11) 0.9148(2) -0.9788(3) 0.0570(10) Uani 1 1 d . . .
H25A H 0.1085 0.9401 -1.0129 0.068 Uiso 1 1 calc R . .
C26 C 0.06987(10) 0.9750(2) -0.9234(3) 0.0523(9) Uani 1 1 d . . .
H26A H 0.0751 1.0414 -0.9193 0.063 Uiso 1 1 calc R . .
C27 C 0.04214(8) 0.93613(18) -0.8739(2) 0.0293(6) Uani 1 1 d . . .
C28 C 0.02047(8) 0.99632(18) -0.8088(2) 0.0276(6) Uani 1 1 d . . .
C29 C 0.02134(8) 1.09668(18) -0.8099(2) 0.0320(6) Uani 1 1 d . . .
H29A H 0.0362 1.1290 -0.8506 0.038 Uiso 1 1 calc R . .
C30 C 0.0000 1.1492(2) -0.7500 0.0301(8) Uani 1 2 d S . .
C31 C 0.0000 1.2576(2) -0.7500 0.0273(8) Uani 1 2 d S . .
C32 C 0.01304(9) 1.30968(19) -0.8290(2) 0.0349(6) Uani 1 1 d . . .
H32A H 0.0215 1.2766 -0.8836 0.042 Uiso 1 1 calc R . .
C33 C 0.01357(9) 1.40970(18) -0.8275(3) 0.0344(6) Uani 1 1 d . . .
H33A H 0.0232 1.4432 -0.8796 0.041 Uiso 1 1 calc R . .
C34 C 0.0000 1.4608(2) -0.7500 0.0267(8) Uani 1 2 d S . .
C35 C 0.0000 1.5697(2) -0.7500 0.0260(8) Uani 1 2 d S . .

loop_
_atom_site_aniso_label
_atom_site_aniso_U_11
_atom_site_aniso_U_22
_atom_site_aniso_U_33
_atom_site_aniso_U_23
_atom_site_aniso_U_13
_atom_site_aniso_U_12
Er1 0.02435(8) 0.01291(8) 0.02558(9) 0.000 0.00661(6) 0.000
O1 0.0426(12) 0.0647(15) 0.0377(13) 0.0158(11) -0.0044(10) -0.0190(10)
O2 0.0316(10) 0.0632(14) 0.0329(12) 0.0032(10) 0.0057(9) -0.0083(9)
O3 0.0325(10) 0.0182(9) 0.0473(12) -0.0008(8) 0.0179(9) 0.0010(7)
N1 0.0479(17) 0.100(3) 0.053(2) -0.0002(17) 0.0185(16) -0.0050(16)
N2 0.0369(13) 0.0442(15) 0.0377(15) -0.0008(11) 0.0033(12) -0.0068(11)
N3 0.0430(16) 0.077(2) 0.061(2) 0.0160(16) 0.0163(15) 0.0001(14)
N4 0.0341(12) 0.0182(11) 0.0315(13) -0.0009(9) 0.0130(10) 0.0017(8)
N5 0.0331(16) 0.0154(16) 0.0364(19) 0.000 0.0180(14) 0.000
C1 0.063(3) 0.146(5) 0.061(3) 0.006(3) 0.029(2) -0.004(3)
C2 0.089(3) 0.101(3) 0.048(3) 0.001(2) 0.030(2) 0.004(3)
C3 0.069(3) 0.080(3) 0.043(2) -0.0085(19) 0.010(2) 0.003(2)
C4 0.052(2) 0.062(2) 0.042(2) -0.0095(16) 0.0101(16) -0.0014(16)
C5 0.0455(18) 0.0428(19) 0.0416(19) -0.0032(14) 0.0105(15) 0.0030(13)
C6 0.0369(16) 0.0395(17) 0.0369(18) -0.0041(13) 0.0066(13) -0.0029(12)
C7 0.0301(15) 0.051(2) 0.0432(19) -0.0030(14) 0.0060(14) -0.0052(13)
C8 0.0340(15) 0.0403(17) 0.0352(17) -0.0031(13) 0.0047(13) -0.0047(12)
C9 0.0349(15) 0.0473(19) 0.0356(18) -0.0002(13) 0.0066(13) -0.0063(13)
C10 0.0304(15) 0.0422(18) 0.0422(19) 0.0025(14) 0.0024(13) -0.0072(12)
C11 0.052(2) 0.105(3) 0.083(3) 0.040(3) 0.030(2) 0.009(2)
C12 0.036(2) 0.117(4) 0.101(4) 0.045(3) 0.012(2) -0.019(2)
C13 0.043(2) 0.127(4) 0.088(4) 0.011(3) -0.001(2) -0.039(2)
C14 0.0418(19) 0.096(3) 0.060(3) 0.001(2) 0.0012(18) -0.0265(19)
C15 0.0312(16) 0.052(2) 0.049(2) 0.0128(15) 0.0046(15) -0.0056(13)
C16 0.0268(14) 0.0414(18) 0.0355(17) -0.0032(13) 0.0034(12) -0.0017(11)
C17 0.0331(15) 0.0439(18) 0.0411(19) -0.0011(14) 0.0074(13) -0.0075(12)
C18 0.0352(15) 0.0406(17) 0.0316(16) 0.0020(12) 0.0090(13) -0.0007(12)
C19 0.0273(13) 0.0319(16) 0.0322(16) -0.0027(11) 0.0057(11) 0.0019(10)
C20 0.0330(14) 0.0456(18) 0.0395(18) 0.0039(14) 0.0038(13) -0.0096(12)
C21 0.0385(16) 0.055(2) 0.0296(16) 0.0057(13) 0.0020(13) -0.0088(13)
C22 0.0292(13) 0.0300(14) 0.0306(15) -0.0013(12) 0.0046(11) 0.0029(11)
C23 0.0489(17) 0.0248(16) 0.0409(17) -0.0044(12) 0.0203(14) 0.0024(12)
C24 0.0512(18) 0.0354(18) 0.058(2) -0.0055(14) 0.0339(17) 0.0068(13)
C25 0.064(2) 0.041(2) 0.090(3) -0.0011(18) 0.058(2) -0.0021(15)
C26 0.065(2) 0.0233(16) 0.088(3) -0.0016(16) 0.053(2) -0.0040(14)
C27 0.0338(14) 0.0200(14) 0.0370(16) 0.0025(11) 0.0158(12) 0.0013(10)
C28 0.0320(14) 0.0191(14) 0.0357(16) 0.0008(11) 0.0163(12) -0.0003(10)
C29 0.0417(15) 0.0160(14) 0.0453(18) 0.0025(11) 0.0238(14) -0.0005(10)
C30 0.036(2) 0.0157(19) 0.039(2) 0.000 0.0137(18) 0.000
C31 0.0360(19) 0.0151(19) 0.033(2) 0.000 0.0148(16) 0.000
C32 0.0489(16) 0.0207(14) 0.0449(18) -0.0037(12) 0.0287(14) -0.0017(12)
C33 0.0489(17) 0.0184(15) 0.0436(18) 0.0026(12) 0.0256(14) -0.0020(11)
C34 0.0292(18) 0.0145(18) 0.036(2) 0.000 0.0101(16) 0.000
C35 0.0288(19) 0.0119(18) 0.035(2) 0.000 0.0065(16) 0.000

loop_
_atom_type_symbol
_atom_type_description
_atom_type_scat_dispersion_real
_atom_type_scat_dispersion_imag
_atom_type_scat_source
C C 0.0033 0.0016 'International Tables Vol C Tables 4.2.6.8 and 6.1.1.4'
H H 0.0000 0.0000 'International Tables Vol C Tables 4.2.6.8 and 6.1.1.4'
N N 0.0061 0.0033 'International Tables Vol C Tables 4.2.6.8 and 6.1.1.4'
O O 0.0106 0.0060 'International Tables Vol C Tables 4.2.6.8 and 6.1.1.4'
Er Er -0.2586 4.9576 'International Tables Vol C Tables 4.2.6.8 and 6.1.1.4'

loop_
_geom_angle_atom_site_label_1
_geom_angle_atom_site_label_2
_geom_angle_atom_site_label_3
_geom_angle
_geom_angle_site_symmetry_1
_geom_angle_site_symmetry_3
O3 Er1 O3 55.76(8) 2_543 1_545
O3 Er1 O1 86.91(7) 2_543 .
O3 Er1 O1 121.03(7) 1_545 .
O3 Er1 O1 121.03(7) 2_543 2_553
O3 Er1 O1 86.91(7) 1_545 2_553
O1 Er1 O1 149.73(11) . 2_553
O3 Er1 O2 74.27(7) 2_543 2_553
O3 Er1 O2 78.89(7) 1_545 2_553
O1 Er1 O2 137.53(7) . 2_553
O1 Er1 O2 53.09(7) 2_553 2_553
O3 Er1 O2 78.89(7) 2_543 .
O3 Er1 O2 74.27(7) 1_545 .
O1 Er1 O2 53.09(7) . .
O1 Er1 O2 137.53(7) 2_553 .
O2 Er1 O2 149.58(10) 2_553 .
O3 Er1 N4 88.38(6) 2_543 .
O3 Er1 N4 140.14(7) 1_545 .
O1 Er1 N4 67.10(7) . .
O1 Er1 N4 99.83(7) 2_553 .
O2 Er1 N4 74.51(7) 2_553 .
O2 Er1 N4 119.11(7) . .
O3 Er1 N4 140.14(7) 2_543 2_553
O3 Er1 N4 88.38(6) 1_545 2_553
O1 Er1 N4 99.83(7) . 2_553
O1 Er1 N4 67.10(7) 2_553 2_553
O2 Er1 N4 119.11(7) 2_553 2_553
O2 Er1 N4 74.51(7) . 2_553
N4 Er1 N4 130.55(9) . 2_553
O3 Er1 N5 152.12(4) 2_543 .
O3 Er1 N5 152.12(4) 1_545 .
O1 Er1 N5 74.86(6) . .
O1 Er1 N5 74.86(6) 2_553 .
O2 Er1 N5 105.21(5) 2_553 .
O2 Er1 N5 105.21(5) . .
N4 Er1 N5 65.28(5) . .
N4 Er1 N5 65.28(5) 2_553 .
O3 Er1 C35 27.88(4) 2_543 1_545
O3 Er1 C35 27.88(4) 1_545 1_545
O1 Er1 C35 105.14(6) . 1_545
O1 Er1 C35 105.14(6) 2_553 1_545
O2 Er1 C35 74.79(5) 2_553 1_545
O2 Er1 C35 74.79(5) . 1_545
N4 Er1 C35 114.72(5) . 1_545
N4 Er1 C35 114.72(5) 2_553 1_545
N5 Er1 C35 180.0 . 1_545
O3 Er1 C22 98.44(7) 2_543 2_553
O3 Er1 C22 83.36(7) 1_545 2_553
O1 Er1 C22 152.28(7) . 2_553
O1 Er1 C22 26.57(7) 2_553 2_553
O2 Er1 C22 26.58(7) 2_553 2_553
O2 Er1 C22 154.63(7) . 2_553
N4 Er1 C22 85.79(7) . 2_553
N4 Er1 C22 93.36(8) 2_553 2_553
N5 Er1 C22 88.99(6) . 2_553
C35 Er1 C22 91.01(6) 1_545 2_553
O3 Er1 C22 83.36(7) 2_543 .
O3 Er1 C22 98.44(7) 1_545 .
O1 Er1 C22 26.57(7) . .
O1 Er1 C22 152.28(7) 2_553 .
O2 Er1 C22 154.63(7) 2_553 .
O2 Er1 C22 26.58(7) . .
N4 Er1 C22 93.36(8) . .
N4 Er1 C22 85.79(7) 2_553 .
N5 Er1 C22 88.99(6) . .
C35 Er1 C22 91.01(6) 1_545 .
C22 Er1 C22 177.98(11) 2_553 .
C22 O1 Er1 94.28(16) . .
C22 O2 Er1 91.87(16) . .
C35 O3 Er1 91.07(16) . 1_565
C1 N1 C5 117.4(3) . .
C10 N2 C6 117.6(2) . .
C15 N3 C11 116.0(3) . .
C27 N4 C23 118.4(2) . .
C27 N4 Er1 120.72(16) . .
C23 N4 Er1 118.63(17) . .
C28 N5 C28 117.8(3) . 2_553
C28 N5 Er1 121.12(14) . .
C28 N5 Er1 121.12(14) 2_553 .
N1 C1 C2 123.5(4) . .
N1 C1 H1A 118.3 . .
C2 C1 H1A 118.3 . .
C3 C2 C1 118.5(4) . .
C3 C2 H2A 120.7 . .
C1 C2 H2A 120.7 . .
C2 C3 C4 119.0(4) . .
C2 C3 H3A 120.5 . .
C4 C3 H3A 120.5 . .
C3 C4 C5 119.0(3) . .
C3 C4 H4A 120.5 . .
C5 C4 H4A 120.5 . .
N1 C5 C4 122.4(3) . .
N1 C5 C6 116.0(3) . .
C4 C5 C6 121.6(3) . .
N2 C6 C7 122.3(3) . .
N2 C6 C5 116.6(3) . .
C7 C6 C5 121.0(3) . .
C6 C7 C8 120.3(3) . .
C6 C7 H7A 119.9 . .
C8 C7 H7A 119.9 . .
C7 C8 C9 117.2(3) . .
C7 C8 C16 120.8(3) . .
C9 C8 C16 121.9(3) . .
C10 C9 C8 119.4(3) . .
C10 C9 H9A 120.3 . .
C8 C9 H9A 120.3 . .
N2 C10 C9 123.2(3) . .
N2 C10 C15 115.3(3) . .
C9 C10 C15 121.5(3) . .
C12 C11 N3 123.9(4) . .
C12 C11 H11A 118.0 . .
N3 C11 H11A 118.0 . .
C13 C12 C11 119.0(4) . .
C13 C12 H12A 120.5 . .
C11 C12 H12A 120.5 . .
C12 C13 C14 119.2(4) . .
C12 C13 H13A 120.4 . .
C14 C13 H13A 120.4 . .
C15 C14 C13 118.5(4) . .
C15 C14 H14A 120.7 . .
C13 C14 H14A 120.7 . .
N3 C15 C14 123.3(3) . .
N3 C15 C10 116.4(3) . .
C14 C15 C10 120.3(3) . .
C17 C16 C21 118.4(3) . .
C17 C16 C8 121.4(3) . .
C21 C16 C8 120.2(3) . .
C18 C17 C16 120.4(3) . .
C18 C17 H17A 119.8 . .
C16 C17 H17A 119.8 . .
C19 C18 C17 120.9(3) . .
C19 C18 H18A 119.5 . .
C17 C18 H18A 119.5 . .
C18 C19 C20 118.8(3) . .
C18 C19 C22 120.0(3) . .
C20 C19 C22 121.0(2) . .
C21 C20 C19 120.4(3) . .
C21 C20 H20A 119.8 . .
C19 C20 H20A 119.8 . .
C20 C21 C16 120.9(3) . .
C20 C21 H21A 119.6 . .
C16 C21 H21A 119.6 . .
O2 C22 O1 120.5(2) . .
O2 C22 C19 120.3(2) . .
O1 C22 C19 119.1(2) . .
O2 C22 Er1 61.56(14) . .
O1 C22 Er1 59.15(14) . .
C19 C22 Er1 172.84(19) . .
N4 C23 C24 123.1(3) . .
N4 C23 H23A 118.4 . .
C24 C23 H23A 118.4 . .
C23 C24 C25 118.8(3) . .
C23 C24 H24A 120.6 . .
C25 C24 H24A 120.6 . .
C24 C25 C26 118.8(3) . .
C24 C25 H25A 120.6 . .
C26 C25 H25A 120.6 . .
C27 C26 C25 119.8(3) . .
C27 C26 H26A 120.1 . .
C25 C26 H26A 120.1 . .
N4 C27 C26 121.2(2) . .
N4 C27 C28 116.0(2) . .
C26 C27 C28 122.8(2) . .
N5 C28 C29 122.5(2) . .
N5 C28 C27 115.3(2) . .
C29 C28 C27 122.2(2) . .
C28 C29 C30 119.9(2) . .
C28 C29 H29A 120.0 . .
C30 C29 H29A 120.0 . .
C29 C30 C29 117.3(3) . 2_553
C29 C30 C31 121.35(16) . .
C29 C30 C31 121.35(16) 2_553 .
C32 C31 C32 117.8(3) . 2_553
C32 C31 C30 121.09(16) . .
C32 C31 C30 121.09(16) 2_553 .
C33 C32 C31 120.8(3) . .
C33 C32 H32A 119.6 . .
C31 C32 H32A 119.6 . .
C34 C33 C32 121.0(3) . .
C34 C33 H33A 119.5 . .
C32 C33 H33A 119.5 . .
C33 C34 C33 118.5(3) . 2_553
C33 C34 C35 120.73(16) . .
C33 C34 C35 120.73(16) 2_553 .
O3 C35 O3 122.1(3) 2_553 .
O3 C35 C34 118.95(15) 2_553 .
O3 C35 C34 118.95(15) . .
O3 C35 Er1 61.05(15) 2_553 1_565
O3 C35 Er1 61.05(15) . 1_565
C34 C35 Er1 180.0 . 1_565

loop_
_geom_bond_atom_site_label_1
_geom_bond_atom_site_label_2
_geom_bond_distance
_geom_bond_site_symmetry_2
Er1 O3 2.3648(17) 2_543
Er1 O3 2.3648(17) 1_545
Er1 O1 2.4053(19) .
Er1 O1 2.4053(19) 2_553
Er1 O2 2.458(2) 2_553
Er1 O2 2.458(2) .
Er1 N4 2.468(2) .
Er1 N4 2.468(2) 2_553
Er1 N5 2.475(3) .
Er1 C35 2.702(3) 1_545
Er1 C22 2.794(3) 2_553
Er1 C22 2.794(3) .
O1 C22 1.253(3) .
O2 C22 1.251(3) .
O3 C35 1.264(2) .
O3 Er1 2.3648(17) 1_565
N1 C1 1.331(5) .
N1 C5 1.337(4) .
N2 C10 1.341(4) .
N2 C6 1.347(4) .
N3 C15 1.329(4) .
N3 C11 1.356(4) .
N4 C27 1.336(3) .
N4 C23 1.344(3) .
N5 C28 1.346(3) .
N5 C28 1.346(3) 2_553
C1 C2 1.381(5) .
C1 H1A 0.9300 .
C2 C3 1.366(5) .
C2 H2A 0.9300 .
C3 C4 1.374(5) .
C3 H3A 0.9300 .
C4 C5 1.384(4) .
C4 H4A 0.9300 .
C5 C6 1.487(4) .
C6 C7 1.381(4) .
C7 C8 1.389(4) .
C7 H7A 0.9300 .
C8 C9 1.392(4) .
C8 C16 1.487(4) .
C9 C10 1.383(4) .
C9 H9A 0.9300 .
C10 C15 1.495(4) .
C11 C12 1.355(6) .
C11 H11A 0.9300 .
C12 C13 1.352(6) .
C12 H12A 0.9300 .
C13 C14 1.379(5) .
C13 H13A 0.9300 .
C14 C15 1.379(5) .
C14 H14A 0.9300 .
C16 C17 1.391(4) .
C16 C21 1.395(4) .
C17 C18 1.388(4) .
C17 H17A 0.9300 .
C18 C19 1.383(4) .
C18 H18A 0.9300 .
C19 C20 1.389(4) .
C19 C22 1.500(4) .
C20 C21 1.383(4) .
C20 H20A 0.9300 .
C21 H21A 0.9300 .
C23 C24 1.364(4) .
C23 H23A 0.9300 .
C24 C25 1.369(4) .
C24 H24A 0.9300 .
C25 C26 1.380(4) .
C25 H25A 0.9300 .
C26 C27 1.380(4) .
C26 H26A 0.9300 .
C27 C28 1.498(3) .
C28 C29 1.382(3) .
C29 C30 1.389(3) .
C29 H29A 0.9300 .
C30 C29 1.389(3) 2_553
C30 C31 1.493(5) .
C31 C32 1.388(3) .
C31 C32 1.388(3) 2_553
C32 C33 1.377(4) .
C32 H32A 0.9300 .
C33 C34 1.376(3) .
C33 H33A 0.9300 .
C34 C33 1.376(3) 2_553
C34 C35 1.499(5) .
C35 O3 1.264(2) 2_553
C35 Er1 2.702(3) 1_565
